data_7215089
loop_
_publ_author_name
'Jiang, Tao'
'Jiang, Yibing'
'Qin, Wei'
'Chen, Shuming'
'Lu, Yahong'
'Lam, Jacky W. Y.'
'He, Bairong'
'Lu, Ping'
'Sung, Herman H. Y.'
'Williams, Ian D.'
'Kwok, Hoi Sing'
'Zhao, Zujin'
'Qiu, Huayu'
'Tang, Ben Zhong'

_publ_section_title
;
 Naphthalene-substituted 2,3,4,5-tetraphenylsiloles: synthesis, structure,
 aggregation-induced emission and efficient electroluminescence
;
_journal_issue 38
_journal_name_full 'Journal of Materials Chemistry'
_journal_page_first 20266
_journal_paper_doi 10.1039/c2jm34621d
_journal_volume 22
_journal_year 2012
_chemical_formula_moiety 'C50 H38 Si, C4 H8 O'
_chemical_formula_sum 'C54 H46 O Si'
_chemical_formula_weight 739.00
_chemical_name_systematic
;
?
;
_space_group_IT_number 2
_space_group_name_Hall '-P 1'
_symmetry_cell_setting triclinic
_symmetry_space_group_name_Hall '-P 1'
_symmetry_space_group_name_H-M 'P -1'
_atom_sites_solution_hydrogens geom
_atom_sites_solution_primary direct
_atom_sites_solution_secondary difmap
_audit_creation_date 2011-12-21
_audit_creation_method
;
Olex2 1.1-beta
(compiled Nov 1 2011 20:42:30, GUI svn.r3906)
;
_cell_angle_alpha 101.357(4)
_cell_angle_beta 99.878(4)
_cell_angle_gamma 97.211(4)
_cell_formula_units_Z 2
_cell_length_a 10.9439(6)
_cell_length_b 13.7898(7)
_cell_length_c 14.4698(7)
_cell_measurement_reflns_used 5699
_cell_measurement_temperature 173.00(14)
_cell_measurement_theta_max 71.5203
_cell_measurement_theta_min 4.6950
_cell_volume 2080.32(19)
_computing_cell_refinement
;
CrysAlisPro, Agilent Technologies,
Version 1.171.35.19 (release 27-10-2011 CrysAlis171 .NET)
(compiled Oct 27 2011,15:02:11)
;
_computing_data_collection
;
CrysAlisPro, Agilent Technologies,
Version 1.171.35.19 (release 27-10-2011 CrysAlis171 .NET)
(compiled Oct 27 2011,15:02:11)
;
_computing_data_reduction
;
CrysAlisPro, Agilent Technologies,
Version 1.171.35.19 (release 27-10-2011 CrysAlis171 .NET)
(compiled Oct 27 2011,15:02:11)
;
_computing_molecular_graphics
;
O. V. Dolomanov, L. J. Bourhis, R. J. Gildea, J. A. K. Howard and H. Puschmann,
OLEX2: a complete structure solution, refinement and analysis program.
J. Appl. Cryst. (2009). 42, 339-341.
;
_computing_publication_material
;
O. V. Dolomanov, L. J. Bourhis, R. J. Gildea, J. A. K. Howard and H. Puschmann,
OLEX2: a complete structure solution, refinement and analysis program.
J. Appl. Cryst. (2009). 42, 339-341.
;
_computing_structure_refinement
;
XL, G.M. Sheldrick, Acta Cryst.
(2008). A64, 112-122
;
_computing_structure_solution 'SHELXS-97 (Sheldrick, 1990)'
_diffrn_ambient_temperature 173.00(14)
_diffrn_detector_area_resol_mean 15.9578
_diffrn_measured_fraction_theta_full 0.965
_diffrn_measured_fraction_theta_max 0.963
_diffrn_measurement_details
;
1 omega 38.00 71.00 1.0000 15.0000
omega____ theta____ kappa____ phi______ frames
- 110.0000 -25.0000 -180.0000 33

2 omega 34.00 77.00 1.0000 3.0000
omega____ theta____ kappa____ phi______ frames
- 0.0000 -178.0000 150.0000 43

3 omega -14.00 75.00 1.0000 5.0000
omega____ theta____ kappa____ phi______ frames
- 55.0000 -57.0000 150.0000 89

4 omega 34.00 124.00 1.0000 5.0000
omega____ theta____ kappa____ phi______ frames
- 55.0000 57.0000 -60.0000 90

5 omega -18.00 93.00 1.0000 5.0000
omega____ theta____ kappa____ phi______ frames
- 55.0000 -19.0000 -30.0000 111

6 omega 78.00 127.00 1.0000 5.0000
omega____ theta____ kappa____ phi______ frames
- 55.0000 161.0000 -114.0000 49

7 omega -141.00 -53.00 1.0000 15.0000
omega____ theta____ kappa____ phi______ frames
- -64.0000 178.0000 -90.0000 88

8 omega 39.00 68.00 1.0000 15.0000
omega____ theta____ kappa____ phi______ frames
- 110.0000 -25.0000 -120.0000 29

9 omega 41.00 70.00 1.0000 15.0000
omega____ theta____ kappa____ phi______ frames
- 110.0000 -93.0000 -132.0000 29

10 omega 41.00 72.00 1.0000 15.0000
omega____ theta____ kappa____ phi______ frames
- 110.0000 -25.0000 60.0000 31

11 omega 37.00 72.00 1.0000 15.0000
omega____ theta____ kappa____ phi______ frames
- 110.0000 -25.0000 0.0000 35

12 omega 50.00 83.00 1.0000 15.0000
omega____ theta____ kappa____ phi______ frames
- 110.0000 -50.0000 -30.0000 33

13 omega 40.00 66.00 1.0000 15.0000
omega____ theta____ kappa____ phi______ frames
- 110.0000 -92.0000 -30.0000 26

14 omega 87.00 178.00 1.0000 15.0000
omega____ theta____ kappa____ phi______ frames
- 110.0000 38.0000 -180.0000 91

15 omega 46.00 71.00 1.0000 15.0000
omega____ theta____ kappa____ phi______ frames
- 110.0000 -38.0000 120.0000 25

16 omega 37.00 70.00 1.0000 15.0000
omega____ theta____ kappa____ phi______ frames
- 110.0000 -25.0000 150.0000 33

17 omega 42.00 70.00 1.0000 15.0000
omega____ theta____ kappa____ phi______ frames
- 110.0000 -38.0000 -60.0000 28

18 omega 89.00 145.00 1.0000 15.0000
omega____ theta____ kappa____ phi______ frames
- 110.0000 -93.0000 -132.0000 56

19 omega 82.00 146.00 1.0000 15.0000
omega____ theta____ kappa____ phi______ frames
- 110.0000 -93.0000 74.0000 64

20 omega 82.00 148.00 1.0000 15.0000
omega____ theta____ kappa____ phi______ frames
- 110.0000 -92.0000 -30.0000 66

21 omega 38.00 71.00 1.0000 15.0000
omega____ theta____ kappa____ phi______ frames
- 110.0000 -25.0000 -150.0000 33

22 omega 38.00 70.00 1.0000 15.0000
omega____ theta____ kappa____ phi______ frames
- 110.0000 -92.0000 150.0000 32

23 omega 92.00 147.00 1.0000 15.0000
omega____ theta____ kappa____ phi______ frames
- 110.0000 -92.0000 150.0000 55

24 omega 86.00 136.00 1.0000 15.0000
omega____ theta____ kappa____ phi______ frames
- 110.0000 38.0000 120.0000 50

25 omega 143.00 175.00 1.0000 15.0000
omega____ theta____ kappa____ phi______ frames
- 110.0000 38.0000 120.0000 32

26 omega 43.00 69.00 1.0000 15.0000
omega____ theta____ kappa____ phi______ frames
- 110.0000 -93.0000 74.0000 26
;
_diffrn_measurement_device 'kappa diffractometer'
_diffrn_measurement_device_type 'Xcalibur, Sapphire3, Gemini ultra'
_diffrn_measurement_method '\w scans'
_diffrn_orient_matrix_UB_11 -0.0584400000
_diffrn_orient_matrix_UB_12 -0.1024772000
_diffrn_orient_matrix_UB_13 -0.0673933000
_diffrn_orient_matrix_UB_21 -0.0164881000
_diffrn_orient_matrix_UB_22 0.0501241000
_diffrn_orient_matrix_UB_23 -0.0865476000
_diffrn_orient_matrix_UB_31 0.1315310000
_diffrn_orient_matrix_UB_32 -0.0182610000
_diffrn_orient_matrix_UB_33 -0.0161508000
_diffrn_radiation_monochromator mirror
_diffrn_radiation_probe x-ray
_diffrn_radiation_type CuK\a
_diffrn_radiation_wavelength 1.5418
_diffrn_reflns_av_R_equivalents 0.0311
_diffrn_reflns_av_unetI/netI 0.0416
_diffrn_reflns_limit_h_max 13
_diffrn_reflns_limit_h_min -9
_diffrn_reflns_limit_k_max 15
_diffrn_reflns_limit_k_min -16
_diffrn_reflns_limit_l_max 17
_diffrn_reflns_limit_l_min -17
_diffrn_reflns_number 12066
_diffrn_reflns_theta_full 66.50
_diffrn_reflns_theta_max 67.50
_diffrn_reflns_theta_min 5.77
_diffrn_source 'sealed X-ray tube'
_diffrn_source_current 30
_diffrn_source_power 1.5
_diffrn_source_target Cu
_diffrn_source_voltage 50
_exptl_absorpt_coefficient_mu 0.784
_exptl_absorpt_correction_T_max 1.00000
_exptl_absorpt_correction_T_min 0.81815
_exptl_absorpt_correction_type multi-scan
_exptl_absorpt_process_details
;
CrysAlisPro, Agilent Technologies,
Version 1.171.35.19 (release 27-10-2011 CrysAlis171 .NET)
(compiled Oct 27 2011,15:02:11)
Empirical absorption correction using spherical harmonics,
implemented in SCALE3 ABSPACK scaling algorithm.
;
_exptl_crystal_colour yellow
_exptl_crystal_density_diffrn 1.180
_exptl_crystal_density_method 'not measured'
_exptl_crystal_description block
_exptl_crystal_F_000 784
_exptl_crystal_size_max 0.3
_exptl_crystal_size_mid 0.12
_exptl_crystal_size_min 0.1
_refine_diff_density_max 0.809
_refine_diff_density_min -0.244
_refine_diff_density_rms 0.052
_refine_ls_extinction_method none
_refine_ls_goodness_of_fit_ref 1.017
_refine_ls_hydrogen_treatment constr
_refine_ls_matrix_type full
_refine_ls_number_parameters 502
_refine_ls_number_reflns 7231
_refine_ls_number_restraints 7
_refine_ls_restrained_S_all 1.024
_refine_ls_R_factor_all 0.0787
_refine_ls_R_factor_gt 0.0670
_refine_ls_shift/su_max 0.001
_refine_ls_shift/su_mean 0.000
_refine_ls_structure_factor_coef Fsqd
_refine_ls_weighting_details 'calc w=1/[\s^2^(Fo^2^)+(0.0980P)^2^+0.9034P] where P=(Fo^2^+2Fc^2^)/3'
_refine_ls_weighting_scheme calc
_refine_ls_wR_factor_gt 0.1726
_refine_ls_wR_factor_ref 0.1828
_reflns_number_gt 5909
_reflns_number_total 7231
_reflns_threshold_expression >2sigma(I)
_cod_data_source_file c2jm34621d.txt
_cod_data_source_block tao1cult
_cod_original_cell_volume 2080.31(19)
_cod_original_sg_symbol_H-M P-1
_cod_database_code 7215089
_reflns_odcompleteness_completeness 97.97
_reflns_odcompleteness_iscentric 1
_reflns_odcompleteness_theta 68.13

loop_
_space_group_symop_id
_space_group_symop_operation_xyz
1 'x, y, z'
2 '-x, -y, -z'

loop_
_atom_site_label
_atom_site_type_symbol
_atom_site_fract_x
_atom_site_fract_y
_atom_site_fract_z
_atom_site_U_iso_or_equiv
_atom_site_adp_type
_atom_site_occupancy
_atom_site_symmetry_multiplicity
_atom_site_calc_flag
_atom_site_refinement_flags
_atom_site_disorder_assembly
_atom_site_disorder_group
Si1 Si 0.27807(6) 0.54655(4) 0.54542(4) 0.03925(18) Uani 1 1 d . . .
C1 C 0.2218(2) 0.40805(16) 0.50965(16) 0.0390(5) Uani 1 1 d . . .
C2 C 0.1996(2) 0.38016(16) 0.41224(16) 0.0377(5) Uani 1 1 d . . .
C3 C 0.2277(2) 0.46262(16) 0.36089(16) 0.0381(5) Uani 1 1 d . . .
C4 C 0.2706(2) 0.55568(16) 0.41707(16) 0.0395(5) Uani 1 1 d . . .
C10 C 0.1605(3) 0.60527(19) 0.6064(2) 0.0541(6) Uani 1 1 d . . .
H10A H 0.1882 0.6780 0.6264 0.081 Uiso 1 1 calc R . .
H10B H 0.1524 0.5779 0.6630 0.081 Uiso 1 1 calc R . .
H10C H 0.0789 0.5909 0.5617 0.081 Uiso 1 1 calc R . .
C11 C 0.1836(2) 0.35023(16) 0.57916(16) 0.0402(5) Uani 1 1 d . . .
C12 C 0.0696(2) 0.28457(17) 0.56026(17) 0.0434(5) Uani 1 1 d . . .
H12 H 0.0182 0.2691 0.4976 0.052 Uiso 1 1 calc R . .
C13 C 0.0302(2) 0.24176(17) 0.63108(17) 0.0452(5) Uani 1 1 d . . .
H13 H -0.0482 0.1979 0.6160 0.054 Uiso 1 1 calc R . .
C14 C 0.1020(2) 0.26101(17) 0.72344(17) 0.0462(5) Uani 1 1 d . . .
C15 C 0.2175(3) 0.3244(2) 0.74196(19) 0.0548(6) Uani 1 1 d . . .
H15 H 0.2701 0.3379 0.8040 0.066 Uiso 1 1 calc R . .
C16 C 0.2566(3) 0.3678(2) 0.67119(18) 0.0518(6) Uani 1 1 d . . .
H16 H 0.3356 0.4109 0.6860 0.062 Uiso 1 1 calc R . .
C20 C 0.4397(3) 0.5913(2) 0.6191(2) 0.0564(6) Uani 1 1 d . . .
H20A H 0.4962 0.5462 0.5966 0.085 Uiso 1 1 calc R . .
H20B H 0.4384 0.5921 0.6868 0.085 Uiso 1 1 calc R . .
H20C H 0.4697 0.6592 0.6127 0.085 Uiso 1 1 calc R . .
C21 C 0.1526(2) 0.27541(17) 0.35736(17) 0.0444(5) Uani 1 1 d . . .
C22 C 0.2160(3) 0.1996(2) 0.3828(2) 0.0630(8) Uani 1 1 d . . .
H22 H 0.2886 0.2168 0.4331 0.076 Uiso 1 1 calc R . .
C23 C 0.1758(5) 0.1014(2) 0.3369(3) 0.0895(13) Uani 1 1 d . . .
H23 H 0.2195 0.0512 0.3564 0.107 Uiso 1 1 calc R . .
C24 C 0.0749(6) 0.0753(3) 0.2646(3) 0.1038(17) Uani 1 1 d . . .
H24 H 0.0484 0.0068 0.2327 0.125 Uiso 1 1 calc R . .
C25 C 0.0087(4) 0.1478(3) 0.2358(2) 0.0878(13) Uani 1 1 d . . .
H25 H -0.0630 0.1288 0.1848 0.105 Uiso 1 1 calc R . .
C26 C 0.0485(3) 0.2499(2) 0.28264(18) 0.0580(7) Uani 1 1 d . . .
H26 H 0.0046 0.3001 0.2632 0.070 Uiso 1 1 calc R . .
C31 C 0.2041(2) 0.44121(17) 0.25402(16) 0.0427(5) Uani 1 1 d . . .
C32 C 0.2607(2) 0.37146(18) 0.19991(17) 0.0470(5) Uani 1 1 d . . .
H32 H 0.3150 0.3341 0.2313 0.056 Uiso 1 1 calc R . .
C33 C 0.2382(3) 0.3563(2) 0.10034(19) 0.0608(7) Uani 1 1 d . . .
H33 H 0.2776 0.3091 0.0639 0.073 Uiso 1 1 calc R . .
C34 C 0.1593(4) 0.4094(3) 0.0547(2) 0.0786(10) Uani 1 1 d . . .
H34 H 0.1445 0.3992 -0.0134 0.094 Uiso 1 1 calc R . .
C35 C 0.1010(4) 0.4778(3) 0.1071(2) 0.0839(11) Uani 1 1 d . . .
H35 H 0.0455 0.5140 0.0751 0.101 Uiso 1 1 calc R . .
C36 C 0.1237(3) 0.4934(2) 0.2068(2) 0.0614(7) Uani 1 1 d . . .
H36 H 0.0836 0.5404 0.2428 0.074 Uiso 1 1 calc R . .
C41 C 0.3187(2) 0.64689(17) 0.38632(16) 0.0442(5) Uani 1 1 d . . .
C42 C 0.3851(3) 0.64518(19) 0.3120(2) 0.0554(7) Uani 1 1 d . . .
H42 H 0.3986 0.5828 0.2771 0.066 Uiso 1 1 calc R . .
C43 C 0.4319(3) 0.7334(2) 0.2884(2) 0.0644(8) Uani 1 1 d . . .
H43 H 0.4788 0.7304 0.2388 0.077 Uiso 1 1 calc R . .
C44 C 0.4114(3) 0.8261(2) 0.3358(2) 0.0539(6) Uani 1 1 d . . .
C45 C 0.3489(3) 0.8286(2) 0.4110(2) 0.0636(8) Uani 1 1 d . . .
H45 H 0.3364 0.8912 0.4461 0.076 Uiso 1 1 calc R . .
C46 C 0.3041(3) 0.74087(19) 0.4357(2) 0.0581(7) Uani 1 1 d . . .
H46 H 0.2620 0.7448 0.4882 0.070 Uiso 1 1 calc R . .
C51 C 0.0546(3) 0.22127(17) 0.80126(17) 0.0480(6) Uani 1 1 d . . .
C52 C 0.1266(3) 0.16864(17) 0.85988(17) 0.0491(6) Uani 1 1 d . . .
C53 C 0.2418(3) 0.1393(2) 0.84211(18) 0.0560(6) Uani 1 1 d . . .
H53 H 0.2747 0.1568 0.7898 0.067 Uiso 1 1 calc R . .
C54 C 0.3059(4) 0.0869(2) 0.8985(2) 0.0684(8) Uani 1 1 d . . .
H54 H 0.3825 0.0676 0.8849 0.082 Uiso 1 1 calc R . .
C55 C 0.2595(4) 0.0608(2) 0.9771(2) 0.0748(9) Uani 1 1 d . . .
H55 H 0.3055 0.0249 1.0168 0.090 Uiso 1 1 calc R . .
C56 C 0.1501(4) 0.0867(2) 0.9961(2) 0.0683(8) Uani 1 1 d . . .
H56 H 0.1204 0.0691 1.0495 0.082 Uiso 1 1 calc R . .
C57 C 0.0783(3) 0.13950(19) 0.93807(18) 0.0571(7) Uani 1 1 d . . .
C58 C -0.0387(3) 0.1617(2) 0.9540(2) 0.0655(8) Uani 1 1 d . . .
H58 H -0.0694 0.1442 1.0071 0.079 Uiso 1 1 calc R . .
C59 C -0.1098(3) 0.2082(2) 0.8942(2) 0.0680(8) Uani 1 1 d . . .
H59 H -0.1905 0.2204 0.9045 0.082 Uiso 1 1 calc R . .
C60 C -0.0628(3) 0.2378(2) 0.8178(2) 0.0567(6) Uani 1 1 d . . .
H60 H -0.1127 0.2699 0.7765 0.068 Uiso 1 1 calc R . .
C61 C 0.4647(3) 0.9209(2) 0.31183(19) 0.0539(6) Uani 1 1 d . . .
C62 C 0.5922(3) 0.9621(2) 0.3462(2) 0.0564(7) Uani 1 1 d . . .
C63 C 0.6803(3) 0.91674(19) 0.40586(18) 0.0528(6) Uani 1 1 d . . .
H63 H 0.6507 0.8571 0.4243 0.063 Uiso 1 1 calc R . .
C64 C 0.8007(3) 0.9573(3) 0.4346(2) 0.0715(8) Uani 1 1 d . . .
H64 H 0.8553 0.9257 0.4729 0.086 Uiso 1 1 calc R . .
C65 C 0.8482(3) 1.0428(3) 0.4108(3) 0.0753(9) Uani 1 1 d . . .
H65 H 0.9350 1.0701 0.4320 0.090 Uiso 1 1 calc R . .
C66 C 0.7720(3) 1.0884(2) 0.3573(2) 0.0601(7) Uani 1 1 d . . .
H66 H 0.8079 1.1481 0.3419 0.072 Uiso 1 1 calc R . .
C67 C 0.6423(3) 1.05408(17) 0.32208(18) 0.0497(6) Uani 1 1 d . . .
C68 C 0.5648(3) 1.1032(2) 0.2675(2) 0.0669(8) Uani 1 1 d . . .
H68 H 0.5969 1.1644 0.2529 0.080 Uiso 1 1 calc R . .
C69 C 0.4370(4) 1.0596(3) 0.2344(3) 0.0768(9) Uani 1 1 d . . .
H69 H 0.3808 1.0912 0.1973 0.092 Uiso 1 1 calc R . .
C70 C 0.3951(3) 0.9697(2) 0.2573(2) 0.0606(7) Uani 1 1 d . . .
H70 H 0.3097 0.9403 0.2319 0.073 Uiso 1 1 calc R . .
O1S O 0.558(2) 0.3453(16) -0.0003(14) 0.257(8) Uiso 0.50 1 d PD A 1
C2S C 0.5667(19) 0.2784(15) 0.0689(14) 0.198(7) Uiso 0.50 1 d PD A 1
H2SC H 0.4881 0.2732 0.0940 0.238 Uiso 0.50 1 calc PR A 1
H2SD H 0.5728 0.2105 0.0337 0.238 Uiso 0.50 1 calc PR A 1
C3S C 0.6732(15) 0.3108(12) 0.1507(12) 0.155(5) Uiso 0.50 1 d PD A 1
H3SC H 0.6485 0.3258 0.2140 0.186 Uiso 0.50 1 calc PR A 1
H3SD H 0.7369 0.2658 0.1507 0.186 Uiso 0.50 1 calc PR A 1
C4S C 0.706(2) 0.3985(16) 0.1140(18) 0.208(9) Uiso 0.50 1 d PD A 1
H4SC H 0.7609 0.4517 0.1659 0.250 Uiso 0.50 1 calc PR A 1
H4SD H 0.7526 0.3816 0.0616 0.250 Uiso 0.50 1 calc PR A 1
C5S C 0.596(2) 0.4329(16) 0.0788(17) 0.220(9) Uiso 0.50 1 d PD A 1
H5SC H 0.6119 0.4964 0.0575 0.264 Uiso 0.50 1 calc PR A 1
H5SD H 0.5372 0.4381 0.1240 0.264 Uiso 0.50 1 calc PR A 1
O1SA O 0.7261(14) 0.2723(12) 0.1066(11) 0.197(5) Uiso 0.50 1 d P B 2
C2SA C 0.7637(15) 0.3588(13) 0.1059(11) 0.146(5) Uiso 0.50 1 d P B 2
H2SA H 0.8473 0.3649 0.0881 0.175 Uiso 0.50 1 calc PR B 2
H2SB H 0.7711 0.4026 0.1703 0.175 Uiso 0.50 1 calc PR B 2
C3SA C 0.670(2) 0.3885(15) 0.0333(15) 0.181(6) Uiso 0.50 1 d P B 2
H3SA H 0.7104 0.4153 -0.0146 0.218 Uiso 0.50 1 calc PR B 2
H3SB H 0.6241 0.4389 0.0644 0.218 Uiso 0.50 1 calc PR B 2
C4SA C 0.5805(15) 0.2860(13) -0.0139(12) 0.145(5) Uiso 0.50 1 d P B 2
H4SA H 0.4914 0.2926 -0.0142 0.174 Uiso 0.50 1 calc PR B 2
H4SB H 0.5904 0.2604 -0.0806 0.174 Uiso 0.50 1 calc PR B 2
C5SA C 0.6185(14) 0.2282(11) 0.0418(11) 0.139(4) Uiso 0.50 1 d P B 2
H5SA H 0.6332 0.1653 0.0020 0.166 Uiso 0.50 1 calc PR B 2
H5SB H 0.5518 0.2106 0.0769 0.166 Uiso 0.50 1 calc PR B 2

loop_
_atom_site_aniso_label
_atom_site_aniso_U_11
_atom_site_aniso_U_22
_atom_site_aniso_U_33
_atom_site_aniso_U_23
_atom_site_aniso_U_13
_atom_site_aniso_U_12
Si1 0.0454(3) 0.0361(3) 0.0368(3) 0.0103(2) 0.0104(2) 0.0022(2)
C1 0.0411(11) 0.0361(10) 0.0411(11) 0.0128(9) 0.0080(9) 0.0050(9)
C2 0.0359(11) 0.0370(11) 0.0425(11) 0.0125(9) 0.0099(9) 0.0060(8)
C3 0.0405(11) 0.0377(11) 0.0387(11) 0.0131(9) 0.0091(9) 0.0073(8)
C4 0.0451(12) 0.0380(11) 0.0383(11) 0.0121(9) 0.0117(9) 0.0071(9)
C10 0.0680(17) 0.0484(13) 0.0540(14) 0.0169(11) 0.0255(12) 0.0128(12)
C11 0.0474(12) 0.0342(10) 0.0420(11) 0.0135(9) 0.0113(9) 0.0067(9)
C12 0.0464(13) 0.0406(11) 0.0423(12) 0.0115(9) 0.0071(10) 0.0030(9)
C13 0.0495(13) 0.0405(11) 0.0454(12) 0.0113(9) 0.0133(10) -0.0010(10)
C14 0.0600(15) 0.0382(11) 0.0417(12) 0.0109(9) 0.0150(10) 0.0028(10)
C15 0.0618(15) 0.0581(15) 0.0415(12) 0.0186(11) 0.0048(11) -0.0058(12)
C16 0.0538(14) 0.0535(14) 0.0453(13) 0.0181(11) 0.0056(11) -0.0067(11)
C20 0.0526(14) 0.0583(15) 0.0516(14) 0.0111(12) 0.0034(11) -0.0040(12)
C21 0.0547(14) 0.0380(11) 0.0427(12) 0.0085(9) 0.0228(10) -0.0013(10)
C22 0.093(2) 0.0442(13) 0.0669(17) 0.0203(12) 0.0435(16) 0.0191(13)
C23 0.162(4) 0.0410(15) 0.082(2) 0.0109(16) 0.072(3) 0.016(2)
C24 0.187(5) 0.0436(17) 0.085(3) 0.0004(18) 0.084(3) -0.019(2)
C25 0.102(3) 0.096(3) 0.0452(16) -0.0107(16) 0.0360(17) -0.045(2)
C26 0.0604(16) 0.0641(16) 0.0433(13) 0.0020(11) 0.0244(12) -0.0164(13)
C31 0.0496(13) 0.0385(11) 0.0377(11) 0.0100(9) 0.0073(9) -0.0007(9)
C32 0.0528(14) 0.0442(12) 0.0416(12) 0.0090(9) 0.0115(10) -0.0025(10)
C33 0.0772(19) 0.0548(15) 0.0442(14) 0.0022(11) 0.0182(13) -0.0059(13)
C34 0.116(3) 0.076(2) 0.0351(14) 0.0103(13) 0.0011(15) 0.0036(19)
C35 0.122(3) 0.076(2) 0.0467(16) 0.0173(15) -0.0123(17) 0.025(2)
C36 0.081(2) 0.0544(15) 0.0471(14) 0.0140(12) 0.0010(13) 0.0171(14)
C41 0.0570(14) 0.0380(11) 0.0399(11) 0.0117(9) 0.0152(10) 0.0040(10)
C42 0.0757(18) 0.0391(12) 0.0559(15) 0.0093(11) 0.0310(13) 0.0038(11)
C43 0.090(2) 0.0481(14) 0.0620(16) 0.0118(12) 0.0423(16) 0.0025(13)
C44 0.0595(15) 0.0489(14) 0.0543(14) 0.0159(11) 0.0132(12) 0.0034(11)
C45 0.092(2) 0.0416(13) 0.0641(17) 0.0112(12) 0.0376(16) 0.0073(13)
C46 0.085(2) 0.0429(13) 0.0545(15) 0.0138(11) 0.0348(14) 0.0080(12)
C51 0.0639(15) 0.0391(11) 0.0394(12) 0.0062(9) 0.0168(11) -0.0020(10)
C52 0.0681(16) 0.0383(11) 0.0380(12) 0.0056(9) 0.0145(11) -0.0031(10)
C53 0.0773(18) 0.0513(14) 0.0404(12) 0.0127(11) 0.0145(12) 0.0066(13)
C54 0.088(2) 0.0636(17) 0.0531(16) 0.0137(13) 0.0095(15) 0.0167(15)
C55 0.116(3) 0.0589(17) 0.0480(15) 0.0204(13) 0.0048(17) 0.0118(18)
C56 0.106(3) 0.0524(15) 0.0457(15) 0.0163(12) 0.0177(15) -0.0020(16)
C57 0.087(2) 0.0422(13) 0.0382(12) 0.0081(10) 0.0162(12) -0.0073(12)
C58 0.088(2) 0.0605(16) 0.0483(15) 0.0127(12) 0.0290(14) -0.0081(15)
C59 0.076(2) 0.0674(18) 0.0618(17) 0.0097(14) 0.0329(15) -0.0026(15)
C60 0.0660(17) 0.0538(14) 0.0521(14) 0.0129(12) 0.0207(12) 0.0024(12)
C61 0.0612(16) 0.0496(13) 0.0531(14) 0.0148(11) 0.0166(12) 0.0056(11)
C62 0.0651(16) 0.0496(14) 0.0537(14) 0.0006(11) 0.0292(13) -0.0002(12)
C63 0.0716(17) 0.0435(12) 0.0462(13) 0.0129(10) 0.0161(12) 0.0096(11)
C64 0.0585(18) 0.079(2) 0.0681(19) -0.0010(16) 0.0112(14) 0.0094(15)
C65 0.0650(19) 0.079(2) 0.075(2) -0.0012(17) 0.0180(16) 0.0089(16)
C66 0.0662(17) 0.0494(14) 0.0616(16) 0.0019(12) 0.0257(14) -0.0033(12)
C67 0.0621(15) 0.0388(12) 0.0506(13) 0.0068(10) 0.0259(12) 0.0018(10)
C68 0.084(2) 0.0571(16) 0.0632(17) 0.0163(13) 0.0199(15) 0.0124(15)
C69 0.106(3) 0.0642(18) 0.076(2) 0.0364(16) 0.0252(19) 0.0297(18)
C70 0.0686(17) 0.0541(15) 0.0605(16) 0.0229(13) 0.0078(13) 0.0067(13)

loop_
_atom_type_symbol
_atom_type_description
_atom_type_scat_dispersion_real
_atom_type_scat_dispersion_imag
_atom_type_scat_source
C C 0.0181 0.0091 'International Tables Vol C Tables 4.2.6.8 and 6.1.1.4'
H H 0.0000 0.0000 'International Tables Vol C Tables 4.2.6.8 and 6.1.1.4'
O O 0.0492 0.0322 'International Tables Vol C Tables 4.2.6.8 and 6.1.1.4'
Si Si 0.2541 0.3302 'International Tables Vol C Tables 4.2.6.8 and 6.1.1.4'

loop_
_geom_angle_atom_site_label_1
_geom_angle_atom_site_label_2
_geom_angle_atom_site_label_3
_geom_angle
C1 Si1 C4 92.09(10)
C10 Si1 C1 107.80(11)
C10 Si1 C4 115.95(12)
C10 Si1 C20 110.74(13)
C20 Si1 C1 117.60(12)
C20 Si1 C4 111.68(11)
C2 C1 Si1 108.04(15)
C2 C1 C11 128.7(2)
C11 C1 Si1 121.85(16)
C1 C2 C3 115.78(19)
C1 C2 C21 123.55(19)
C21 C2 C3 120.66(19)
C4 C3 C2 116.39(19)
C4 C3 C31 123.10(19)
C31 C3 C2 120.47(19)
C3 C4 Si1 107.66(16)
C3 C4 C41 127.3(2)
C41 C4 Si1 124.68(16)
C12 C11 C1 123.0(2)
C16 C11 C1 119.8(2)
C16 C11 C12 116.9(2)
C13 C12 C11 121.2(2)
C12 C13 C14 121.8(2)
C13 C14 C15 117.2(2)
C13 C14 C51 121.5(2)
C15 C14 C51 121.2(2)
C16 C15 C14 121.0(2)
C15 C16 C11 121.8(2)
C22 C21 C2 118.4(2)
C26 C21 C2 122.6(2)
C26 C21 C22 118.9(3)
C23 C22 C21 121.4(4)
C24 C23 C22 120.5(4)
C23 C24 C25 120.5(3)
C24 C25 C26 119.8(4)
C21 C26 C25 118.8(3)
C32 C31 C3 122.7(2)
C36 C31 C3 118.5(2)
C36 C31 C32 118.9(2)
C33 C32 C31 120.4(3)
C34 C33 C32 120.0(3)
C33 C34 C35 120.4(3)
C34 C35 C36 119.7(3)
C31 C36 C35 120.7(3)
C42 C41 C4 123.3(2)
C46 C41 C4 119.9(2)
C46 C41 C42 116.7(2)
C43 C42 C41 120.9(2)
C42 C43 C44 121.5(2)
C43 C44 C61 121.2(2)
C45 C44 C43 117.9(2)
C45 C44 C61 120.7(2)
C44 C45 C46 120.6(2)
C45 C46 C41 122.3(2)
C52 C51 C14 122.3(2)
C60 C51 C14 118.5(2)
C60 C51 C52 119.3(2)
C51 C52 C57 118.8(3)
C53 C52 C51 123.1(2)
C53 C52 C57 118.0(3)
C54 C53 C52 121.2(3)
C53 C54 C55 120.4(3)
C56 C55 C54 120.2(3)
C55 C56 C57 121.5(3)
C56 C57 C52 118.6(3)
C58 C57 C52 119.6(3)
C58 C57 C56 121.8(3)
C59 C58 C57 121.1(3)
C58 C59 C60 119.7(3)
C51 C60 C59 121.4(3)
C62 C61 C44 120.3(3)
C70 C61 C44 122.4(3)
C70 C61 C62 117.2(3)
C61 C62 C63 123.5(2)
C61 C62 C67 119.6(3)
C67 C62 C63 116.9(2)
C64 C63 C62 121.2(3)
C63 C64 C65 122.0(3)
C66 C65 C64 119.6(3)
C65 C66 C67 124.7(3)
C66 C67 C62 115.7(3)
C68 C67 C62 120.7(3)
C68 C67 C66 123.6(3)
C67 C68 C69 118.1(3)
C70 C69 C68 118.6(3)
C61 C70 C69 125.7(3)
C5S O1S C2S 90.4(16)
O1S C2S C4S 69.6(12)
C3S C2S O1S 115.1(16)
C3S C2S C4S 45.5(8)
C4S C3S C2S 88.1(16)
C3S C4S C2S 46.4(9)
C5S C4S C2S 72.5(15)
C5S C4S C3S 109(2)
C4S C5S O1S 91.8(18)
C2SA O1SA C5SA 115.4(15)
O1SA C2SA C3SA 107.0(16)
C2SA C3SA C4SA 101.8(15)
C5SA C4SA C3SA 102.7(15)
C4SA C5SA O1SA 112.2(15)

loop_
_geom_bond_atom_site_label_1
_geom_bond_atom_site_label_2
_geom_bond_distance
Si1 C1 1.871(2)
Si1 C4 1.875(2)
Si1 C10 1.860(3)
Si1 C20 1.862(3)
C1 C2 1.356(3)
C1 C11 1.483(3)
C2 C3 1.504(3)
C2 C21 1.484(3)
C3 C4 1.355(3)
C3 C31 1.486(3)
C4 C41 1.480(3)
C11 C12 1.398(3)
C11 C16 1.389(3)
C12 C13 1.382(3)
C13 C14 1.386(4)
C14 C15 1.395(4)
C14 C51 1.486(3)
C15 C16 1.385(3)
C21 C22 1.398(4)
C21 C26 1.385(4)
C22 C23 1.365(5)
C23 C24 1.341(7)
C24 C25 1.394(7)
C25 C26 1.414(5)
C31 C32 1.393(3)
C31 C36 1.380(4)
C32 C33 1.388(4)
C33 C34 1.368(5)
C34 C35 1.381(5)
C35 C36 1.389(4)
C41 C42 1.396(3)
C41 C46 1.394(3)
C42 C43 1.387(4)
C43 C44 1.390(4)
C44 C45 1.378(4)
C44 C61 1.492(3)
C45 C46 1.383(4)
C51 C52 1.422(4)
C51 C60 1.385(4)
C52 C53 1.421(4)
C52 C57 1.432(3)
C53 C54 1.357(4)
C54 C55 1.414(5)
C55 C56 1.348(5)
C56 C57 1.418(5)
C57 C58 1.399(5)
C58 C59 1.370(5)
C59 C60 1.406(4)
C61 C62 1.404(4)
C61 C70 1.337(4)
C62 C63 1.465(4)
C62 C67 1.447(4)
C63 C64 1.325(4)
C64 C65 1.359(5)
C65 C66 1.339(5)
C66 C67 1.410(4)
C67 C68 1.388(4)
C68 C69 1.412(5)
C69 C70 1.388(4)
O1S C2S 1.489(16)
O1S C5S 1.452(16)
C2S C3S 1.465(13)
C2S C4S 2.02(3)
C3S C4S 1.443(16)
C4S C5S 1.403(17)
O1SA C2SA 1.215(17)
O1SA C5SA 1.360(17)
C2SA C3SA 1.49(3)
C3SA C4SA 1.57(2)
C4SA C5SA 1.30(2)
